data_1506421
loop_
_publ_author_name
'Losio, Simona'
'Zecchi, Gaetano'
'Bertini, Fabio'
'Sacchi, Maria Carmela'
'Bertolasi, Valerio'
'Polo, Eleonora'

_publ_section_title
;
 Unbridged Zirconium and Titanium Metallocenes with Seven- or
 Eight-Saturated Fused-Ring Ligands:&#x00A0; a Route for the Synthesis of
 Stereoblock Polypropene
;
_journal_issue 17
_journal_name_full Macromolecules
_journal_page_first 7231
_journal_paper_doi 10.1021/ma050599t
_journal_volume 38
_journal_year 2005
_chemical_formula_moiety 'C34 H38 Cl2 Zr'
_chemical_formula_sum 'C34 H38 Cl2 Zr'
_chemical_formula_weight 608.76
_chemical_name_systematic
;
 ?
;
_space_group_IT_number 15
_symmetry_cell_setting monoclinic
_symmetry_space_group_name_Hall '-C 2yc'
_symmetry_space_group_name_H-M 'C 1 2/c 1'
_atom_sites_solution_hydrogens geom
_atom_sites_solution_primary direct
_atom_sites_solution_secondary difmap
_audit_creation_method SHELXL-97
_cell_angle_alpha 90.00
_cell_angle_beta 94.540(4)
_cell_angle_gamma 90.00
_cell_formula_units_Z 4
_cell_length_a 18.901(2)
_cell_length_b 6.512(1)
_cell_length_c 23.870(3)
_cell_measurement_reflns_used 4506
_cell_measurement_temperature 150
_cell_measurement_theta_max 24.0
_cell_measurement_theta_min 2.9
_cell_volume 2928.8(7)
_computing_cell_refinement 'Denzo SMN (Otwinowski & Minor, 1997)'
_computing_data_collection 'COLLECT (Nonius, 1997)'
_computing_data_reduction 'Denzo SMN (Otwinowski & Minor, 1997)'
_computing_molecular_graphics 'ORTEP III (Burnett & Johnson, 1996)'
_computing_publication_material
; 
SHELXL-97 (Sheldrick, 1997), PARST (Nardelli, 1995)
;
_computing_structure_refinement 'SHELXL-97 (Sheldrick, 1997)'
_computing_structure_solution 'SIR97 (Altomare et al., 1999)'
_diffrn_ambient_temperature 150
_diffrn_measured_fraction_theta_full 0.990
_diffrn_measured_fraction_theta_max 0.990
_diffrn_measurement_device_type 'Nonius Kappa CCD'
_diffrn_measurement_method '\f scans and \w scans'
_diffrn_radiation_monochromator graphite
_diffrn_radiation_source 'fine-focus sealed tube'
_diffrn_radiation_type MoK\a
_diffrn_radiation_wavelength 0.71070
_diffrn_reflns_av_R_equivalents 0.055
_diffrn_reflns_av_sigmaI/netI 0.0367
_diffrn_reflns_limit_h_max 20
_diffrn_reflns_limit_h_min -20
_diffrn_reflns_limit_k_max 7
_diffrn_reflns_limit_k_min -7
_diffrn_reflns_limit_l_max 22
_diffrn_reflns_limit_l_min -24
_diffrn_reflns_number 4506
_diffrn_reflns_theta_full 24.00
_diffrn_reflns_theta_max 24.0
_diffrn_reflns_theta_min 2.9
_exptl_absorpt_coefficient_mu 0.579
_exptl_absorpt_correction_T_max 0.894
_exptl_absorpt_correction_T_min 0.805
_exptl_absorpt_correction_type empirical
_exptl_absorpt_process_details
;
SORTAV (R.H. Blessing, Acta Crystallogr., 1995, A51, 33)
;
_exptl_crystal_colour yellow
_exptl_crystal_density_diffrn 1.380
_exptl_crystal_density_method 'not measured'
_exptl_crystal_description irregular
_exptl_crystal_F_000 1264
_exptl_crystal_size_max 0.32
_exptl_crystal_size_mid 0.25
_exptl_crystal_size_min 0.20
_refine_diff_density_max 0.464
_refine_diff_density_min -0.394
_refine_diff_density_rms 0.054
_refine_ls_extinction_method none
_refine_ls_goodness_of_fit_ref 1.224
_refine_ls_hydrogen_treatment mixed
_refine_ls_matrix_type full
_refine_ls_number_parameters 168
_refine_ls_number_reflns 2303
_refine_ls_number_restraints 0
_refine_ls_restrained_S_all 1.224
_refine_ls_R_factor_all 0.0376
_refine_ls_R_factor_gt 0.0358
_refine_ls_shift/su_max 0.000
_refine_ls_shift/su_mean 0.000
_refine_ls_structure_factor_coef Fsqd
_refine_ls_weighting_details 'calc w=1/[\s^2^(Fo^2^)+(0.0000P)^2^+21.6980P] where P=(Fo^2^+2Fc^2^)/3'
_refine_ls_weighting_scheme calc
_refine_ls_wR_factor_gt 0.0953
_refine_ls_wR_factor_ref 0.0965
_reflns_number_gt 1021
_reflns_number_total 2303
_reflns_threshold_expression I>2sigma(I)
_cod_data_source_file ma050599tsi20050322_060658.cif
_cod_data_source_block (I)
_cod_depositor_comments
;
The following automatic conversions were performed:

'_symmetry_cell_setting' value 'Monoclinic' changed to 'monoclinic'
according to /home/saulius/struct/CIF-dictionaries/cif_core.dic
dictionary named 'cif_core.dic' version 2.4.1 from 2010-06-29.

Automatic conversion script
Id: cif_fix_values 1715 2011-07-08 13:25:40Z adriana 
;
_cod_original_sg_symbol_H-M 'C 2/c'
_cod_database_code 1506421

loop_
_symmetry_equiv_pos_as_xyz
'x, y, z'
'-x, y, -z+1/2'
'x+1/2, y+1/2, z'
'-x+1/2, y+1/2, -z+1/2'
'-x, -y, -z'
'x, -y, z-1/2'
'-x+1/2, -y+1/2, -z'
'x+1/2, -y+1/2, z-1/2'

loop_
_atom_site_label
_atom_site_type_symbol
_atom_site_fract_x
_atom_site_fract_y
_atom_site_fract_z
_atom_site_U_iso_or_equiv
_atom_site_adp_type
_atom_site_occupancy
_atom_site_symmetry_multiplicity
_atom_site_calc_flag
_atom_site_refinement_flags
Zr1 Zr 0.5000 0.15782(15) 0.7500 0.0327(4) Uani 1 2 d S
Cl1 Cl 0.41138(8) -0.0865(3) 0.77858(8) 0.0411(6) Uani 1 1 d .
C1 C 0.4780(3) 0.1572(11) 0.6441(3) 0.0330(17) Uani 1 1 d .
H1 H 0.4966 0.0496 0.6243 0.040 Uiso 1 1 calc R
C2 C 0.5144(3) 0.3394(11) 0.6603(3) 0.0342(17) Uani 1 1 d .
C3 C 0.4660(3) 0.4590(11) 0.6890(3) 0.0331(18) Uani 1 1 d .
H3 H 0.4751 0.5893 0.7038 0.040 Uiso 1 1 calc R
C4 C 0.4020(3) 0.3495(11) 0.6917(3) 0.0326(17) Uani 1 1 d .
C5 C 0.4095(3) 0.1631(11) 0.6625(3) 0.0332(17) Uani 1 1 d .
C6 C 0.3501(3) 0.0122(11) 0.6482(3) 0.045(2) Uani 1 1 d .
H6A H 0.3329 -0.0397 0.6828 0.054 Uiso 1 1 calc R
H6B H 0.3683 -0.1032 0.6281 0.054 Uiso 1 1 calc R
C7 C 0.2878(3) 0.1099(11) 0.6120(3) 0.044(2) Uani 1 1 d .
H7A H 0.3068 0.1868 0.5818 0.053 Uiso 1 1 calc R
H7B H 0.2583 0.0009 0.5951 0.053 Uiso 1 1 calc R
C8 C 0.2413(3) 0.2526(12) 0.6441(3) 0.047(2) Uani 1 1 d .
H8A H 0.1997 0.2874 0.6194 0.057 Uiso 1 1 calc R
H8B H 0.2249 0.1766 0.6755 0.057 Uiso 1 1 calc R
C9 C 0.2745(3) 0.4518(11) 0.6667(3) 0.044(2) Uani 1 1 d .
H9A H 0.2375 0.5362 0.6808 0.052 Uiso 1 1 calc R
H9B H 0.2933 0.5254 0.6358 0.052 Uiso 1 1 calc R
C10 C 0.3343(3) 0.4259(11) 0.7137(3) 0.041(2) Uani 1 1 d .
H10A H 0.3432 0.5568 0.7323 0.049 Uiso 1 1 calc R
H10B H 0.3192 0.3296 0.7414 0.049 Uiso 1 1 calc R
C11 C 0.5888(3) 0.3988(11) 0.6460(3) 0.040(2) Uani 1 1 d .
H11A H 0.6020 0.5273 0.6645 0.048 Uiso 1 1 calc R
H11B H 0.6220 0.2945 0.6605 0.048 Uiso 1 1 calc R
C12 C 0.5946(3) 0.4219(12) 0.5845(3) 0.0351(19) Uani 1 1 d .
C13 C 0.5762(3) 0.6027(13) 0.5568(3) 0.047(2) Uani 1 1 d .
H13 H 0.5597 0.7116 0.5774 0.056 Uiso 1 1 calc R
C14 C 0.5814(4) 0.6280(15) 0.5001(4) 0.060(2) Uani 1 1 d .
H14 H 0.5684 0.7516 0.4827 0.072 Uiso 1 1 calc R
C15 C 0.6058(4) 0.470(2) 0.4698(4) 0.075(3) Uani 1 1 d .
H15 H 0.6095 0.4864 0.4315 0.089 Uiso 1 1 calc R
C16 C 0.6253(4) 0.2864(17) 0.4953(4) 0.071(3) Uani 1 1 d .
H16 H 0.6419 0.1788 0.4743 0.085 Uiso 1 1 calc R
C17 C 0.6198(4) 0.2639(13) 0.5529(4) 0.053(2) Uani 1 1 d .
H17 H 0.6332 0.1407 0.5703 0.064 Uiso 1 1 calc R

loop_
_atom_site_aniso_label
_atom_site_aniso_U_11
_atom_site_aniso_U_22
_atom_site_aniso_U_33
_atom_site_aniso_U_23
_atom_site_aniso_U_13
_atom_site_aniso_U_12
Zr1 0.0254(5) 0.0304(7) 0.0429(7) 0.000 0.0070(4) 0.000
Cl1 0.0333(9) 0.0348(12) 0.0564(14) 0.0023(9) 0.0113(8) -0.0054(7)
C1 0.034(4) 0.027(5) 0.038(4) -0.004(4) 0.003(3) 0.005(3)
C2 0.031(4) 0.038(5) 0.034(4) 0.002(4) 0.004(3) 0.000(4)
C3 0.029(4) 0.028(4) 0.043(5) 0.003(4) 0.003(3) -0.008(3)
C4 0.029(4) 0.034(5) 0.035(4) 0.001(4) 0.001(3) -0.005(3)
C5 0.025(4) 0.033(5) 0.040(4) 0.003(4) 0.001(3) -0.004(3)
C6 0.046(5) 0.040(5) 0.048(5) -0.006(4) 0.007(4) -0.004(4)
C7 0.035(4) 0.044(5) 0.053(5) 0.000(4) 0.001(4) -0.012(3)
C8 0.028(4) 0.057(5) 0.057(5) -0.002(4) 0.005(3) -0.003(4)
C9 0.026(4) 0.049(5) 0.056(5) 0.002(4) 0.007(4) -0.003(3)
C10 0.027(4) 0.049(5) 0.046(5) 0.000(4) 0.006(3) 0.000(3)
C11 0.026(4) 0.048(5) 0.047(5) 0.000(4) 0.005(3) -0.002(3)
C12 0.027(4) 0.040(5) 0.039(5) 0.000(5) 0.006(3) -0.009(3)
C13 0.041(4) 0.051(6) 0.048(6) 0.000(5) 0.007(4) -0.010(4)
C14 0.049(5) 0.068(7) 0.064(7) 0.020(6) 0.000(4) -0.016(5)
C15 0.051(5) 0.118(9) 0.057(7) -0.005(8) 0.016(5) -0.025(6)
C16 0.066(6) 0.082(8) 0.068(8) -0.018(6) 0.020(5) 0.001(5)
C17 0.051(5) 0.057(6) 0.054(6) -0.004(5) 0.014(4) -0.003(4)

loop_
_atom_type_symbol
_atom_type_description
_atom_type_scat_dispersion_real
_atom_type_scat_dispersion_imag
_atom_type_scat_source
Zr Zr -2.9673 0.5597 'International Tables Vol C Tables 4.2.6.8 and 6.1.1.4'
C C 0.0033 0.0016 'International Tables Vol C Tables 4.2.6.8 and 6.1.1.4'
H H 0.0000 0.0000 'International Tables Vol C Tables 4.2.6.8 and 6.1.1.4'
Cl Cl 0.1484 0.1585 'International Tables Vol C Tables 4.2.6.8 and 6.1.1.4'

loop_
_geom_angle_atom_site_label_1
_geom_angle_atom_site_label_2
_geom_angle_atom_site_label_3
_geom_angle
_geom_angle_site_symmetry_1
_geom_angle_site_symmetry_3
Cl1 Zr1 Cl1 98.85(9) 2_656 .
Cl1 Zr1 C2 132.47(15) 2_656 2_656
Cl1 Zr1 C2 86.85(16) . 2_656
Cl1 Zr1 C2 86.85(15) 2_656 .
Cl1 Zr1 C2 132.47(16) . .
C2 Zr1 C2 123.0(3) 2_656 .
Cl1 Zr1 C3 121.57(13) 2_656 2_656
Cl1 Zr1 C3 119.92(15) . 2_656
C2 Zr1 C3 33.1(2) 2_656 2_656
C2 Zr1 C3 95.1(2) . 2_656
Cl1 Zr1 C3 119.92(15) 2_656 .
Cl1 Zr1 C3 121.57(13) . .
C2 Zr1 C3 95.1(2) 2_656 .
C2 Zr1 C3 33.1(2) . .
C3 Zr1 C3 76.4(3) 2_656 .
Cl1 Zr1 C1 102.44(15) 2_656 2_656
Cl1 Zr1 C1 77.43(15) . 2_656
C2 Zr1 C1 32.7(2) 2_656 2_656
C2 Zr1 C1 147.5(2) . 2_656
C3 Zr1 C1 53.4(2) 2_656 2_656
C3 Zr1 C1 126.8(2) . 2_656
Cl1 Zr1 C1 77.43(15) 2_656 .
Cl1 Zr1 C1 102.44(15) . .
C2 Zr1 C1 147.5(2) 2_656 .
C2 Zr1 C1 32.7(2) . .
C3 Zr1 C1 126.8(2) 2_656 .
C3 Zr1 C1 53.4(2) . .
C1 Zr1 C1 179.8(3) 2_656 .
Cl1 Zr1 C4 89.24(15) 2_656 2_656
Cl1 Zr1 C4 130.48(16) . 2_656
C2 Zr1 C4 54.59(19) 2_656 2_656
C2 Zr1 C4 96.5(2) . 2_656
C3 Zr1 C4 32.43(19) 2_656 2_656
C3 Zr1 C4 94.4(2) . 2_656
C1 Zr1 C4 53.2(2) 2_656 2_656
C1 Zr1 C4 126.9(2) . 2_656
Cl1 Zr1 C4 130.48(16) 2_656 .
Cl1 Zr1 C4 89.24(15) . .
C2 Zr1 C4 96.5(2) 2_656 .
C2 Zr1 C4 54.59(19) . .
C3 Zr1 C4 94.4(2) 2_656 .
C3 Zr1 C4 32.43(19) . .
C1 Zr1 C4 126.9(2) 2_656 .
C1 Zr1 C4 53.2(2) . .
C4 Zr1 C4 121.5(3) 2_656 .
Cl1 Zr1 C5 101.92(16) 2_656 .
Cl1 Zr1 C5 79.09(15) . .
C2 Zr1 C5 125.4(2) 2_656 .
C2 Zr1 C5 53.74(19) . .
C3 Zr1 C5 125.6(2) 2_656 .
C3 Zr1 C5 52.9(2) . .
C1 Zr1 C5 148.32(18) 2_656 .
C1 Zr1 C5 31.68(18) . .
C4 Zr1 C5 146.8(2) 2_656 .
C4 Zr1 C5 31.8(2) . .
Cl1 Zr1 C5 79.09(15) 2_656 2_656
Cl1 Zr1 C5 101.92(16) . 2_656
C2 Zr1 C5 53.74(19) 2_656 2_656
C2 Zr1 C5 125.4(2) . 2_656
C3 Zr1 C5 52.9(2) 2_656 2_656
C3 Zr1 C5 125.6(2) . 2_656
C1 Zr1 C5 31.68(18) 2_656 2_656
C1 Zr1 C5 148.32(18) . 2_656
C4 Zr1 C5 31.8(2) 2_656 2_656
C4 Zr1 C5 146.8(2) . 2_656
C5 Zr1 C5 178.5(3) . 2_656
C5 C1 C2 109.5(6) . .
C5 C1 Zr1 76.7(4) . .
C2 C1 Zr1 71.7(4) . .
C5 C1 H1 125.2 . .
C2 C1 H1 125.2 . .
Zr1 C1 H1 118.1 . .
C1 C2 C3 106.0(5) . .
C1 C2 C11 126.3(6) . .
C3 C2 C11 127.6(6) . .
C1 C2 Zr1 75.6(4) . .
C3 C2 Zr1 74.1(4) . .
C11 C2 Zr1 118.7(4) . .
C4 C3 C2 109.4(6) . .
C4 C3 Zr1 76.0(4) . .
C2 C3 Zr1 72.8(4) . .
C4 C3 H3 125.3 . .
C2 C3 H3 125.3 . .
Zr1 C3 H3 117.7 . .
C3 C4 C5 107.0(5) . .
C3 C4 C10 127.2(7) . .
C5 C4 C10 125.3(6) . .
C3 C4 Zr1 71.5(4) . .
C5 C4 Zr1 75.6(4) . .
C10 C4 Zr1 124.8(4) . .
C1 C5 C4 108.1(5) . .
C1 C5 C6 126.9(7) . .
C4 C5 C6 124.6(5) . .
C1 C5 Zr1 71.6(3) . .
C4 C5 Zr1 72.5(4) . .
C6 C5 Zr1 127.1(5) . .
C5 C6 C7 112.3(6) . .
C5 C6 H6A 109.2 . .
C7 C6 H6A 109.2 . .
C5 C6 H6B 109.2 . .
C7 C6 H6B 109.2 . .
H6A C6 H6B 107.9 . .
C8 C7 C6 114.5(6) . .
C8 C7 H7A 108.6 . .
C6 C7 H7A 108.6 . .
C8 C7 H7B 108.6 . .
C6 C7 H7B 108.6 . .
H7A C7 H7B 107.6 . .
C9 C8 C7 117.3(5) . .
C9 C8 H8A 108.0 . .
C7 C8 H8A 108.0 . .
C9 C8 H8B 108.0 . .
C7 C8 H8B 108.0 . .
H8A C8 H8B 107.2 . .
C8 C9 C10 115.1(6) . .
C8 C9 H9A 108.5 . .
C10 C9 H9A 108.5 . .
C8 C9 H9B 108.5 . .
C10 C9 H9B 108.5 . .
H9A C9 H9B 107.5 . .
C4 C10 C9 112.1(6) . .
C4 C10 H10A 109.2 . .
C9 C10 H10A 109.2 . .
C4 C10 H10B 109.2 . .
C9 C10 H10B 109.2 . .
H10A C10 H10B 107.9 . .
C12 C11 C2 112.9(5) . .
C12 C11 H11A 109.0 . .
C2 C11 H11A 109.0 . .
C12 C11 H11B 109.0 . .
C2 C11 H11B 109.0 . .
H11A C11 H11B 107.8 . .
C13 C12 C17 117.3(7) . .
C13 C12 C11 121.5(7) . .
C17 C12 C11 121.2(7) . .
C14 C13 C12 122.5(8) . .
C14 C13 H13 118.7 . .
C12 C13 H13 118.7 . .
C15 C14 C13 119.2(9) . .
C15 C14 H14 120.4 . .
C13 C14 H14 120.4 . .
C14 C15 C16 120.8(9) . .
C14 C15 H15 119.6 . .
C16 C15 H15 119.6 . .
C15 C16 C17 119.1(9) . .
C15 C16 H16 120.4 . .
C17 C16 H16 120.4 . .
C12 C17 C16 121.0(8) . .
C12 C17 H17 119.5 . .
C16 C17 H17 119.5 . .

loop_
_geom_bond_atom_site_label_1
_geom_bond_atom_site_label_2
_geom_bond_distance
_geom_bond_site_symmetry_2
Zr1 Cl1 2.4460(17) 2_656
Zr1 Cl1 2.4460(17) .
Zr1 C2 2.480(6) 2_656
Zr1 C2 2.480(6) .
Zr1 C3 2.496(7) 2_656
Zr1 C3 2.496(7) .
Zr1 C1 2.529(6) 2_656
Zr1 C1 2.529(6) .
Zr1 C4 2.554(6) 2_656
Zr1 C4 2.554(6) .
Zr1 C5 2.593(6) .
Zr1 C5 2.593(6) 2_656
C1 C5 1.400(8) .
C1 C2 1.410(9) .
C1 H1 0.9300 .
C2 C3 1.418(9) .
C2 C11 1.523(8) .
C3 C4 1.411(8) .
C3 H3 0.9300 .
C4 C5 1.412(9) .
C4 C10 1.506(8) .
C5 C6 1.511(9) .
C6 C7 1.542(9) .
C6 H6A 0.9700 .
C6 H6B 0.9700 .
C7 C8 1.527(9) .
C7 H7A 0.9700 .
C7 H7B 0.9700 .
C8 C9 1.522(10) .
C8 H8A 0.9700 .
C8 H8B 0.9700 .
C9 C10 1.538(9) .
C9 H9A 0.9700 .
C9 H9B 0.9700 .
C10 H10A 0.9700 .
C10 H10B 0.9700 .
C11 C12 1.489(9) .
C11 H11A 0.9700 .
C11 H11B 0.9700 .
C12 C13 1.381(10) .
C12 C17 1.382(10) .
C13 C14 1.375(11) .
C13 H13 0.9300 .
C14 C15 1.357(12) .
C14 H14 0.9300 .
C15 C16 1.380(12) .
C15 H15 0.9300 .
C16 C17 1.394(11) .
C16 H16 0.9300 .
C17 H17 0.9300 .
